data_7229737
loop_
_publ_author_name
'Shen, Yali'
'Zhang, Limei'
'Sun, Peipei'
'Liu, Shuzhen'
'Jiang, Wenqing'
'Jia, Dingxian'

_publ_section_title
;
 Iodoargentates from clusters to 1D chains and 2D layers induced by
 solvated lanthanide complex cations: syntheses, crystal structures, and
 photoluminescence properties
;
_journal_issue 4
_journal_name_full CrystEngComm
_journal_page_first 520
_journal_paper_doi 10.1039/C7CE01833A
_journal_volume 20
_journal_year 2018
_chemical_formula_moiety 'C14 H42 Ag5 I8 O7 S7 Yb'
_chemical_formula_sum 'C14 H42 Ag5 I8 O7 S7 Yb'
_chemical_formula_weight 2274.49
_space_group_IT_number 14
_space_group_name_Hall '-P 2ybc'
_space_group_name_H-M_alt 'P 1 21/c 1'
_symmetry_cell_setting monoclinic
_symmetry_Int_Tables_number 14
_symmetry_space_group_name_Hall '-P 2ybc'
_symmetry_space_group_name_H-M 'P 1 21/c 1'
_atom_sites_solution_hydrogens geom
_atom_sites_solution_primary direct
_atom_sites_solution_secondary difmap
_audit_creation_method SHELXL-97
_audit_update_record
;
2017-10-18 deposited with the CCDC.
2017-12-14 downloaded from the CCDC.
;
_cell_angle_alpha 90.00
_cell_angle_beta 122.31(2)
_cell_angle_gamma 90.00
_cell_formula_units_Z 4
_cell_length_a 17.574(3)
_cell_length_b 14.937(3)
_cell_length_c 22.480(8)
_cell_measurement_reflns_used 25973
_cell_measurement_temperature 253(2)
_cell_measurement_theta_max 34.7989
_cell_measurement_theta_min 2.1437
_cell_volume 4987(2)
_computing_cell_refinement CrystalClear
_computing_data_collection CrystalClear
_computing_data_reduction CrystalStructure
_computing_molecular_graphics 'Bruker SHELXTL'
_computing_publication_material 'Bruker SHELXTL'
_computing_structure_refinement 'SHELXL-97 (Sheldrick, 1997)'
_computing_structure_solution 'SHELXS-97 (Sheldrick, 1990)'
_diffrn_ambient_temperature 253(2)
_diffrn_detector_area_resol_mean 14.63
_diffrn_measured_fraction_theta_full 0.998
_diffrn_measured_fraction_theta_max 0.998
_diffrn_measurement_device_type 'Rigaku Saturn'
_diffrn_measurement_method \w
_diffrn_radiation_monochromator graphite
_diffrn_radiation_source 'fine-focus sealed tube'
_diffrn_radiation_type MoK\a
_diffrn_radiation_wavelength 0.71073
_diffrn_reflns_av_R_equivalents 0.0786
_diffrn_reflns_av_sigmaI/netI 0.0631
_diffrn_reflns_limit_h_max 21
_diffrn_reflns_limit_h_min -18
_diffrn_reflns_limit_k_max 17
_diffrn_reflns_limit_k_min -17
_diffrn_reflns_limit_l_max 27
_diffrn_reflns_limit_l_min -27
_diffrn_reflns_number 38638
_diffrn_reflns_theta_full 25.35
_diffrn_reflns_theta_max 25.35
_diffrn_reflns_theta_min 1.82
_exptl_absorpt_coefficient_mu 9.053
_exptl_absorpt_correction_T_max 0.2647
_exptl_absorpt_correction_T_min 0.0562
_exptl_absorpt_correction_type multi-scan
_exptl_absorpt_process_details 'Jacobson, R. (1998) Private communication'
_exptl_crystal_colour Colorless
_exptl_crystal_density_diffrn 3.029
_exptl_crystal_density_method 'not measured'
_exptl_crystal_description Prism
_exptl_crystal_F_000 4092
_exptl_crystal_size_max 0.75
_exptl_crystal_size_mid 0.45
_exptl_crystal_size_min 0.20
_refine_diff_density_max 2.108
_refine_diff_density_min -1.565
_refine_diff_density_rms 0.210
_refine_ls_extinction_method none
_refine_ls_goodness_of_fit_ref 1.219
_refine_ls_hydrogen_treatment constr
_refine_ls_matrix_type full
_refine_ls_number_parameters 400
_refine_ls_number_reflns 9097
_refine_ls_number_restraints 24
_refine_ls_restrained_S_all 1.218
_refine_ls_R_factor_all 0.0778
_refine_ls_R_factor_gt 0.0552
_refine_ls_shift/su_max 0.002
_refine_ls_shift/su_mean 0.000
_refine_ls_structure_factor_coef Fsqd
_refine_ls_weighting_details 'calc w=1/[\s^2^(Fo^2^)+(0.0420P)^2^+165.5918P] where P=(Fo^2^+2Fc^2^)/3'
_refine_ls_weighting_scheme calc
_refine_ls_wR_factor_gt 0.1031
_refine_ls_wR_factor_ref 0.1165
_reflns_number_gt 7958
_reflns_number_total 9097
_reflns_threshold_expression >2sigma(I)
_cod_data_source_file c7ce01833a2.cif
_cod_data_source_block 6
_cod_depositor_comments
;
The following automatic conversions were performed:

'_exptl_absorpt_correction_type' value 'Multi-scan' changed to
'multi-scan' according to
/home/data/users/saulius/crontab/automatic-downloads/rss-feeds/RSC/lib/dictionaries/cif_core.dic
dictionary named 'cif_core.dic' version 2.4.2 from 2011-04-26.

Automatic conversion script
Id: cif_fix_values 4973 2017-02-22 13:04:09Z antanas 

 Adding full bibliography for 7229734--7229739.cif.
;
_cod_original_sg_symbol_H-M 'P 21/c'
_cod_database_code 7229737

loop_
_symmetry_equiv_pos_as_xyz
'x, y, z'
'-x, y+1/2, -z+1/2'
'-x, -y, -z'
'x, -y-1/2, z-1/2'

loop_
_atom_site_label
_atom_site_type_symbol
_atom_site_fract_x
_atom_site_fract_y
_atom_site_fract_z
_atom_site_U_iso_or_equiv
_atom_site_adp_type
_atom_site_occupancy
_atom_site_symmetry_multiplicity
_atom_site_calc_flag
_atom_site_refinement_flags
Ag1 Ag 0.0937(2) 0.2935(2) 0.18158(15) 0.0540(9) Uani 1 1 d .
Ag2 Ag 0.31330(18) 0.23871(19) 0.29242(15) 0.0689(8) Uani 1 1 d .
Ag3 Ag 0.2266(2) 0.2593(2) 0.1106(2) 0.0541(14) Uani 1 1 d .
Ag4 Ag 0.28612(17) 0.25661(16) -0.06976(14) 0.0615(7) Uani 1 1 d .
Ag5 Ag 0.1618(2) 0.1194(2) -0.18689(15) 0.0557(10) Uani 1 1 d .
I1 I 0.25237(13) 0.41660(13) 0.23607(12) 0.0561(6) Uani 1 1 d .
I2 I 0.04190(13) 0.22788(14) 0.05228(10) 0.0530(5) Uani 1 1 d .
I3 I -0.02269(13) 0.40060(14) 0.20502(12) 0.0565(5) Uani 1 1 d .
I4 I 0.35147(13) 0.13715(14) 0.20678(11) 0.0544(5) Uani 1 1 d .
I5 I 0.27410(14) 0.36242(13) 0.03106(10) 0.0521(5) Uani 1 1 d .
I6 I 0.23795(17) 0.08068(15) -0.04796(11) 0.0719(7) Uani 1 1 d .
I7 I 0.45636(13) 0.25905(16) -0.06352(11) 0.0628(6) Uani 1 1 d .
I8 I 0.16423(12) 0.34187(13) -0.20561(10) 0.0464(5) Uani 1 1 d .
Yb1 Yb 0.26146(7) 0.75092(7) 0.23308(5) 0.0536(3) Uani 1 1 d .
O1 O 0.2944(12) 0.7021(10) 0.1504(10) 0.060(5) Uani 1 1 d D
O2 O 0.3720(12) 0.8414(13) 0.2372(11) 0.069(6) Uani 1 1 d D
O3 O 0.3586(11) 0.6498(12) 0.3027(11) 0.056(6) Uani 1 1 d D
O4 O 0.3160(11) 0.8391(9) 0.3296(9) 0.049(4) Uani 1 1 d D
O5 O 0.1472(11) 0.6592(11) 0.1541(9) 0.052(5) Uani 1 1 d D
O6 O 0.1717(14) 0.8585(10) 0.1722(13) 0.071(7) Uani 1 1 d D
O7 O 0.1877(11) 0.7083(10) 0.2863(8) 0.068(4) Uani 1 1 d D
S1 S 0.2831(5) 0.6099(5) 0.1192(4) 0.0559(17) Uani 1 1 d D
S2 S 0.4348(5) 0.8264(5) 0.2111(4) 0.0670(18) Uani 1 1 d D
S3 S 0.4484(5) 0.6042(5) 0.3386(4) 0.072(2) Uani 1 1 d D
S4 S 0.3283(6) 0.9397(5) 0.3423(4) 0.067(2) Uani 1 1 d D
S5 S 0.0740(5) 0.6130(5) 0.1581(4) 0.065(2) Uani 1 1 d D
S6 S 0.1504(6) 0.9575(5) 0.1567(4) 0.079(2) Uani 1 1 d D
S7B S 0.2063(7) 0.6405(7) 0.3418(5) 0.085(2) Uani 0.50 1 d PD
S7A S 0.1903(12) 0.7213(16) 0.3537(9) 0.070(7) Uani 0.50 1 d PD
C1 C 0.3739(15) 0.602(2) 0.1069(16) 0.059(9) Uani 1 1 d D
H1A H 0.3798 0.6579 0.0882 0.089 Uiso 1 1 calc R
H1B H 0.3630 0.5547 0.0746 0.089 Uiso 1 1 calc R
H1C H 0.4284 0.5905 0.1512 0.089 Uiso 1 1 calc R
C2 C 0.1983(17) 0.628(3) 0.0308(10) 0.077(11) Uani 1 1 d D
H2A H 0.1418 0.6368 0.0270 0.115 Uiso 1 1 calc R
H2B H 0.1940 0.5762 0.0035 0.115 Uiso 1 1 calc R
H2C H 0.2127 0.6795 0.0134 0.115 Uiso 1 1 calc R
C3 C 0.378(3) 0.878(2) 0.1283(12) 0.084(14) Uani 1 1 d D
H3A H 0.3232 0.8470 0.0974 0.126 Uiso 1 1 calc R
H3B H 0.4158 0.8769 0.1091 0.126 Uiso 1 1 calc R
H3C H 0.3653 0.9393 0.1331 0.126 Uiso 1 1 calc R
C4 C 0.5249(19) 0.904(2) 0.2586(18) 0.078(11) Uani 1 1 d D
H4A H 0.5029 0.9637 0.2438 0.117 Uiso 1 1 calc R
H4B H 0.5714 0.8916 0.2496 0.117 Uiso 1 1 calc R
H4C H 0.5488 0.8980 0.3081 0.117 Uiso 1 1 calc R
C5 C 0.460(2) 0.542(2) 0.4088(15) 0.083(12) Uani 1 1 d D
H5A H 0.4471 0.5793 0.4370 0.125 Uiso 1 1 calc R
H5B H 0.5209 0.5201 0.4371 0.125 Uiso 1 1 calc R
H5C H 0.4193 0.4923 0.3910 0.125 Uiso 1 1 calc R
C6 C 0.5298(17) 0.6896(19) 0.3842(19) 0.095(12) Uani 1 1 d D
H6A H 0.5376 0.7232 0.3515 0.138 Uiso 1 1 calc R
H6B H 0.5861 0.6630 0.4190 0.138 Uiso 1 1 calc R
H6C H 0.5096 0.7289 0.4069 0.138 Uiso 1 1 calc R
C7 C 0.4458(14) 0.960(3) 0.388(2) 0.100(17) Uani 1 1 d D
H7A H 0.4755 0.9283 0.4316 0.147 Uiso 1 1 calc R
H7B H 0.4570 1.0228 0.3961 0.147 Uiso 1 1 calc R
H7C H 0.4684 0.9391 0.3595 0.147 Uiso 1 1 calc R
C8 C 0.310(2) 0.957(2) 0.4116(12) 0.066(10) Uani 1 1 d D
H8A H 0.2687 0.9127 0.4089 0.099 Uiso 1 1 calc R
H8B H 0.2856 1.0155 0.4075 0.099 Uiso 1 1 calc R
H8C H 0.3663 0.9516 0.4559 0.099 Uiso 1 1 calc R
C9 C 0.021(2) 0.5485(19) 0.0803(12) 0.078(12) Uani 1 1 d D
H9A H 0.0237 0.5797 0.0442 0.117 Uiso 1 1 calc R
H9B H -0.0409 0.5388 0.0652 0.117 Uiso 1 1 calc R
H9C H 0.0510 0.4919 0.0893 0.117 Uiso 1 1 calc R
C10 C -0.0066(19) 0.698(2) 0.1319(15) 0.090(11) Uani 1 1 d D
H10A H 0.0170 0.7448 0.1666 0.134 Uiso 1 1 calc R
H10B H -0.0601 0.6738 0.1274 0.134 Uiso 1 1 calc R
H10C H -0.0209 0.7220 0.0875 0.134 Uiso 1 1 calc R
C11 C 0.144(2) 0.974(3) 0.0769(12) 0.093(10) Uani 1 1 d D
H11A H 0.2040 0.9730 0.0852 0.142 Uiso 1 1 calc R
H11B H 0.1174 1.0316 0.0576 0.142 Uiso 1 1 calc R
H11C H 0.1087 0.9280 0.0442 0.142 Uiso 1 1 calc R
C12 C 0.0343(15) 0.965(3) 0.123(2) 0.112(18) Uani 1 1 d D
H12A H 0.0051 0.9109 0.0988 0.158 Uiso 1 1 calc R
H12B H 0.0094 1.0147 0.0907 0.158 Uiso 1 1 calc R
H12C H 0.0252 0.9747 0.1609 0.158 Uiso 1 1 calc R
C13 C 0.1064(14) 0.642(2) 0.3415(18) 0.084(12) Uani 1 1 d D
C14 C 0.286(2) 0.682(2) 0.4274(11) 0.085(18) Uani 1 1 d D

loop_
_atom_site_aniso_label
_atom_site_aniso_U_11
_atom_site_aniso_U_22
_atom_site_aniso_U_33
_atom_site_aniso_U_23
_atom_site_aniso_U_13
_atom_site_aniso_U_12
Ag1 0.061(2) 0.056(2) 0.0581(17) -0.0218(15) 0.0404(16) -0.0057(16)
Ag2 0.0646(17) 0.0782(19) 0.0661(18) -0.0026(14) 0.0363(15) -0.0030(14)
Ag3 0.0615(19) 0.0610(3) 0.051(3) 0.013(2) 0.037(2) 0.0051(18)
Ag4 0.0640(16) 0.0601(16) 0.0591(16) -0.0002(12) 0.0321(14) -0.0066(12)
Ag5 0.052(2) 0.063(3) 0.0470(16) 0.0127(17) 0.0231(15) -0.0171(19)
I1 0.0505(12) 0.0493(11) 0.0757(15) 0.0029(10) 0.0385(11) -0.0048(9)
I2 0.0534(12) 0.0637(13) 0.0365(10) 0.0005(9) 0.0203(9) 0.0013(9)
I3 0.0504(12) 0.0579(13) 0.0653(14) 0.0047(10) 0.0336(11) 0.0054(9)
I4 0.0499(11) 0.0614(13) 0.0560(12) 0.0052(10) 0.0311(10) 0.0075(9)
I5 0.0630(13) 0.0467(11) 0.0453(11) -0.0026(9) 0.0282(10) -0.0047(9)
I6 0.0900(17) 0.0601(14) 0.0457(12) 0.0018(10) 0.0230(12) -0.0266(12)
I7 0.0432(11) 0.0910(17) 0.0510(13) 0.0107(11) 0.0231(10) -0.0039(11)
I8 0.0443(11) 0.0523(11) 0.0449(11) -0.0011(9) 0.0254(9) 0.0008(8)
Yb1 0.0479(6) 0.0514(6) 0.0464(6) -0.0002(4) 0.0144(5) -0.0001(4)
O1 0.049(11) 0.064(13) 0.060(13) -0.028(10) 0.024(11) -0.028(10)
O2 0.068(14) 0.055(13) 0.069(14) -0.033(11) 0.026(12) -0.032(10)
O3 0.061(14) 0.035(11) 0.063(16) 0.006(11) 0.025(12) 0.012(10)
O4 0.050(11) 0.036(10) 0.043(11) -0.013(8) 0.012(9) -0.018(8)
O5 0.049(11) 0.058(12) 0.042(11) -0.015(9) 0.020(9) -0.016(9)
O6 0.071(15) 0.037(11) 0.076(19) 0.012(12) 0.019(14) 0.017(10)
O7 0.068(11) 0.075(10) 0.048(11) 0.007(9) 0.025(9) 0.004(8)
S1 0.056(4) 0.048(4) 0.050(4) -0.014(3) 0.019(4) -0.012(3)
S2 0.064(4) 0.062(4) 0.062(5) 0.018(4) 0.026(4) 0.011(3)
S3 0.067(4) 0.053(5) 0.063(4) -0.008(3) 0.015(4) 0.011(3)
S4 0.076(5) 0.041(4) 0.069(4) -0.009(3) 0.028(4) -0.005(4)
S5 0.054(5) 0.069(5) 0.056(4) -0.011(4) 0.020(4) -0.025(4)
S6 0.069(6) 0.070(5) 0.072(5) 0.016(4) 0.020(5) 0.005(4)
S7B 0.080(5) 0.070(5) 0.060(5) -0.001(4) 0.010(4) 0.003(4)
S7A 0.065(12) 0.075(2) 0.077(14) -0.002(14) 0.042(12) -0.027(13)
C1 0.031(15) 0.07(2) 0.072(2) -0.019(17) 0.021(15) 0.002(14)
C2 0.046(19) 0.082(3) 0.072(2) -0.01(2) 0.015(18) 0.02(2)
C3 0.081(3) 0.063(4) 0.075(17) 0.00(2) 0.020(19) 0.04(3)
C4 0.076(2) 0.075(2) 0.09(3) -0.02(2) 0.03(2) -0.036(18)
C5 0.078(3) 0.056(2) 0.08(2) 0.031(19) 0.02(2) 0.029(19)
C6 0.081(15) 0.059(3) 0.10(3) -0.03(2) 0.019(17) -0.017(16)
C7 0.083(3) 0.097(5) 0.082(4) -0.016(3) 0.018(3) -0.06(3)
C8 0.059(19) 0.078(2) 0.057(19) -0.022(17) 0.018(16) 0.014(16)
C9 0.10(3) 0.052(19) 0.065(2) -0.001(16) 0.020(19) -0.022(19)
C10 0.077(2) 0.083(3) 0.068(18) 0.010(2) 0.011(17) 0.012(2)
C11 0.081(2) 0.11(3) 0.051(2) 0.011(2) 0.015(2) 0.011(2)
C12 0.081(3) 0.10(3) 0.090(5) 0.016(3) 0.014(4) 0.016(3)
C13 0.070(16) 0.071(3) 0.080(3) 0.015(2) 0.019(18) 0.021(18)
C14 0.076(4) 0.063(4) 0.071(17) -0.02(2) 0.012(2) -0.017(3)

loop_
_atom_type_symbol
_atom_type_description
_atom_type_scat_dispersion_real
_atom_type_scat_dispersion_imag
_atom_type_scat_source
C C 0.0033 0.0016 'International Tables Vol C Tables 4.2.6.8 and 6.1.1.4'
H H 0.0000 0.0000 'International Tables Vol C Tables 4.2.6.8 and 6.1.1.4'
Ag Ag -0.8971 1.1015 'International Tables Vol C Tables 4.2.6.8 and 6.1.1.4'
I I -0.4742 1.8119 'International Tables Vol C Tables 4.2.6.8 and 6.1.1.4'
O O 0.0106 0.0060 'International Tables Vol C Tables 4.2.6.8 and 6.1.1.4'
S S 0.1246 0.1234 'International Tables Vol C Tables 4.2.6.8 and 6.1.1.4'
Yb Yb -0.3850 5.5486 'International Tables Vol C Tables 4.2.6.8 and 6.1.1.4'

loop_
_geom_angle_atom_site_label_1
_geom_angle_atom_site_label_2
_geom_angle_atom_site_label_3
_geom_angle
_geom_angle_site_symmetry_1
_geom_angle_site_symmetry_3
I2 Ag1 Ag5 171.81(16) . 4_566
I2 Ag1 I3 122.29(13) . .
Ag5 Ag1 I3 59.80(10) 4_566 .
I2 Ag1 I8 114.76(12) . 4_566
Ag5 Ag1 I8 70.72(11) 4_566 4_566
I3 Ag1 I8 103.79(11) . 4_566
I2 Ag1 I1 111.35(12) . .
Ag5 Ag1 I1 60.81(10) 4_566 .
I3 Ag1 I1 100.48(10) . .
I8 Ag1 I1 101.39(10) 4_566 .
I4 Ag2 I7 113.46(11) . 4_566
I4 Ag2 I1 111.43(11) . .
I7 Ag2 I1 112.49(11) 4_566 .
I4 Ag2 I8 109.60(11) . 4_566
I7 Ag2 I8 104.05(11) 4_566 4_566
I1 Ag2 I8 105.16(10) . 4_566
I4 Ag2 Ag4 147.68(12) . 4_566
I7 Ag2 Ag4 55.14(8) 4_566 4_566
I1 Ag2 Ag4 100.48(10) . 4_566
I8 Ag2 Ag4 54.82(8) 4_566 4_566
I4 Ag3 I5 118.42(13) . .
I4 Ag3 I2 119.08(12) . .
I5 Ag3 I2 117.20(13) . .
I5 Ag4 I6 102.48(11) . .
I5 Ag4 I7 117.55(11) . .
I6 Ag4 I7 112.94(11) . .
I5 Ag4 I8 105.29(10) . .
I6 Ag4 I8 117.20(10) . .
I7 Ag4 I8 101.81(10) . .
I5 Ag4 Ag2 145.21(11) . 4_565
I6 Ag4 Ag2 111.91(11) . 4_565
I7 Ag4 Ag2 53.15(8) . 4_565
I8 Ag4 Ag2 54.32(8) . 4_565
I6 Ag5 I3 126.52(14) . 4_565
I6 Ag5 Ag1 164.93(17) . 4_565
I3 Ag5 Ag1 60.38(10) 4_565 4_565
I6 Ag5 I1 122.96(14) . 4_565
I3 Ag5 I1 101.83(11) 4_565 4_565
Ag1 Ag5 I1 62.22(10) 4_565 4_565
Ag2 I1 Ag5 76.47(10) . 4_566
Ag2 I1 Ag1 70.20(9) . .
Ag5 I1 Ag1 56.97(9) 4_566 .
Ag1 I2 Ag3 78.38(13) . .
Ag5 I3 Ag1 59.83(9) 4_566 .
Ag3 I4 Ag2 78.47(13) . .
Ag3 I5 Ag4 112.00(13) . .
Ag5 I6 Ag4 67.69(10) . .
Ag2 I7 Ag4 71.72(9) 4_565 .
Ag2 I8 Ag4 70.86(9) 4_565 .
Ag2 I8 Ag1 70.77(10) 4_565 4_565
Ag4 I8 Ag1 109.65(10) . 4_565
O6 Yb1 O3 175.0(8) . .
O6 Yb1 O4 88.0(8) . .
O3 Yb1 O4 87.0(7) . .
O6 Yb1 O7 96.5(7) . .
O3 Yb1 O7 82.9(7) . .
O4 Yb1 O7 74.2(6) . .
O6 Yb1 O5 85.0(8) . .
O3 Yb1 O5 99.6(7) . .
O4 Yb1 O5 146.8(6) . .
O7 Yb1 O5 74.4(6) . .
O6 Yb1 O2 84.5(8) . .
O3 Yb1 O2 93.3(8) . .
O4 Yb1 O2 73.0(6) . .
O7 Yb1 O2 147.1(6) . .
O5 Yb1 O2 138.1(6) . .
O6 Yb1 O1 97.8(8) . .
O3 Yb1 O1 85.6(8) . .
O4 Yb1 O1 141.6(6) . .
O7 Yb1 O1 141.6(6) . .
O5 Yb1 O1 71.6(5) . .
O2 Yb1 O1 69.9(5) . .
S1 O1 Yb1 128.8(10) . .
S2 O2 Yb1 131.5(10) . .
S3 O3 Yb1 153.4(14) . .
S4 O4 Yb1 134.3(10) . .
S5 O5 Yb1 130.6(9) . .
S6 O6 Yb1 151.6(15) . .
S7B O7 S7A 51.3(11) . .
S7B O7 Yb1 133.9(10) . .
S7A O7 Yb1 140.7(12) . .
O1 S1 C2 102.2(15) . .
O1 S1 C1 103.0(12) . .
C2 S1 C1 97.1(14) . .
O2 S2 C3 103.3(16) . .
O2 S2 C4 105.6(14) . .
C3 S2 C4 99.6(19) . .
O3 S3 C5 108.2(15) . .
O3 S3 C6 106.0(14) . .
C5 S3 C6 101.0(18) . .
O4 S4 C8 103.6(12) . .
O4 S4 C7 106.3(17) . .
C8 S4 C7 100.0(16) . .
O5 S5 C10 102.2(15) . .
O5 S5 C9 102.0(13) . .
C10 S5 C9 99.1(17) . .
O6 S6 C11 104.4(16) . .
O6 S6 C12 104.5(16) . .
C11 S6 C12 97.3(18) . .
S7A S7B O7 64.5(9) . .
S7A S7B C13 70.1(10) . .
O7 S7B C13 102.3(12) . .
S7A S7B C14 65.6(10) . .
O7 S7B C14 111.1(14) . .
C13 S7B C14 102.0(19) . .
S7B S7A O7 64.2(10) . .
S7B S7A C14 70.7(12) . .
O7 S7A C14 114.4(17) . .
S7B S7A C13 66.8(10) . .
O7 S7A C13 100.4(15) . .
C14 S7A C13 102.9(19) . .
S1 C1 H1A 109.5 . .
S1 C1 H1B 109.5 . .
H1A C1 H1B 109.5 . .
S1 C1 H1C 109.5 . .
H1A C1 H1C 109.5 . .
H1B C1 H1C 109.5 . .
S1 C2 H2A 109.5 . .
S1 C2 H2B 109.5 . .
H2A C2 H2B 109.5 . .
S1 C2 H2C 109.5 . .
H2A C2 H2C 109.5 . .
H2B C2 H2C 109.5 . .
S2 C3 H3A 109.5 . .
S2 C3 H3B 109.5 . .
H3A C3 H3B 109.5 . .
S2 C3 H3C 109.5 . .
H3A C3 H3C 109.5 . .
H3B C3 H3C 109.5 . .
S2 C4 H4A 109.5 . .
S2 C4 H4B 109.5 . .
H4A C4 H4B 109.5 . .
S2 C4 H4C 109.5 . .
H4A C4 H4C 109.5 . .
H4B C4 H4C 109.5 . .
S3 C5 H5A 109.5 . .
S3 C5 H5B 109.5 . .
H5A C5 H5B 109.5 . .
S3 C5 H5C 109.5 . .
H5A C5 H5C 109.5 . .
H5B C5 H5C 109.5 . .
S3 C6 H6A 109.5 . .
S3 C6 H6B 109.5 . .
H6A C6 H6B 109.5 . .
S3 C6 H6C 109.5 . .
H6A C6 H6C 109.5 . .
H6B C6 H6C 109.5 . .
S4 C7 H7A 109.5 . .
S4 C7 H7B 109.5 . .
H7A C7 H7B 109.5 . .
S4 C7 H7C 109.5 . .
H7A C7 H7C 109.5 . .
H7B C7 H7C 109.5 . .
S4 C8 H8A 109.5 . .
S4 C8 H8B 109.5 . .
H8A C8 H8B 109.5 . .
S4 C8 H8C 109.5 . .
H8A C8 H8C 109.5 . .
H8B C8 H8C 109.5 . .
S5 C9 H9A 109.5 . .
S5 C9 H9B 109.5 . .
H9A C9 H9B 109.5 . .
S5 C9 H9C 109.5 . .
H9A C9 H9C 109.5 . .
H9B C9 H9C 109.5 . .
S5 C10 H10A 109.5 . .
S5 C10 H10B 109.5 . .
H10A C10 H10B 109.5 . .
S5 C10 H10C 109.5 . .
H10A C10 H10C 109.5 . .
H10B C10 H10C 109.5 . .
S6 C11 H11A 109.5 . .
S6 C11 H11B 109.5 . .
H11A C11 H11B 109.5 . .
S6 C11 H11C 109.5 . .
H11A C11 H11C 109.5 . .
H11B C11 H11C 109.5 . .
S6 C12 H12A 109.5 . .
S6 C12 H12B 109.5 . .
H12A C12 H12B 109.5 . .
S6 C12 H12C 109.5 . .
H12A C12 H12C 109.5 . .
H12B C12 H12C 109.5 . .
S7B C13 S7A 43.0(9) . .
S7A C14 S7B 43.6(9) . .

loop_
_geom_bond_atom_site_label_1
_geom_bond_atom_site_label_2
_geom_bond_distance
_geom_bond_site_symmetry_2
Ag1 I2 2.722(3) .
Ag1 Ag5 2.844(4) 4_566
Ag1 I3 2.860(4) .
Ag1 I8 2.948(4) 4_566
Ag1 I1 3.001(4) .
Ag2 I4 2.800(4) .
Ag2 I7 2.847(4) 4_566
Ag2 I1 2.892(3) .
Ag2 I8 2.905(3) 4_566
Ag2 Ag4 3.379(4) 4_566
Ag3 I4 2.784(4) .
Ag3 I5 2.803(4) .
Ag3 I2 2.816(4) .
Ag4 I5 2.862(3) .
Ag4 I6 2.882(3) .
Ag4 I7 2.920(3) .
Ag4 I8 2.923(3) .
Ag4 Ag2 3.379(4) 4_565
Ag5 I6 2.722(4) .
Ag5 I3 2.843(4) 4_565
Ag5 Ag1 2.844(4) 4_565
Ag5 I1 2.961(4) 4_565
I1 Ag5 2.961(4) 4_566
I3 Ag5 2.843(4) 4_566
I7 Ag2 2.847(4) 4_565
I8 Ag2 2.905(3) 4_565
I8 Ag1 2.948(4) 4_565
Yb1 O6 2.153(16) .
Yb1 O3 2.188(16) .
Yb1 O4 2.267(15) .
Yb1 O7 2.276(13) .
Yb1 O5 2.292(15) .
Yb1 O2 2.328(16) .
Yb1 O1 2.339(15) .
O1 S1 1.510(14) .
O2 S2 1.517(14) .
O3 S3 1.499(14) .
O4 S4 1.523(13) .
O5 S5 1.504(13) .
O6 S6 1.520(14) .
O7 S7B 1.500(14) .
O7 S7A 1.504(16) .
S1 C2 1.754(17) .
S1 C1 1.764(16) .
S2 C3 1.754(17) .
S2 C4 1.782(17) .
S3 C5 1.745(18) .
S3 C6 1.777(17) .
S4 C8 1.767(17) .
S4 C7 1.773(18) .
S5 C10 1.754(17) .
S5 C9 1.763(17) .
S6 C11 1.759(17) .
S6 C12 1.760(18) .
S7B S7A 1.30(3) .
S7B C13 1.752(16) .
S7B C14 1.779(17) .
S7A C14 1.716(19) .
S7A C13 1.792(18) .
C1 H1A 0.9600 .
C1 H1B 0.9600 .
C1 H1C 0.9600 .
C2 H2A 0.9600 .
C2 H2B 0.9600 .
C2 H2C 0.9600 .
C3 H3A 0.9600 .
C3 H3B 0.9600 .
C3 H3C 0.9600 .
C4 H4A 0.9600 .
C4 H4B 0.9600 .
C4 H4C 0.9600 .
C5 H5A 0.9600 .
C5 H5B 0.9600 .
C5 H5C 0.9600 .
C6 H6A 0.9600 .
C6 H6B 0.9600 .
C6 H6C 0.9600 .
C7 H7A 0.9600 .
C7 H7B 0.9600 .
C7 H7C 0.9600 .
C8 H8A 0.9600 .
C8 H8B 0.9600 .
C8 H8C 0.9600 .
C9 H9A 0.9600 .
C9 H9B 0.9600 .
C9 H9C 0.9600 .
C10 H10A 0.9600 .
C10 H10B 0.9600 .
C10 H10C 0.9600 .
C11 H11A 0.9600 .
C11 H11B 0.9600 .
C11 H11C 0.9600 .
C12 H12A 0.9600 .
C12 H12B 0.9600 .
C12 H12C 0.9600 .

loop_
_geom_torsion_atom_site_label_1
_geom_torsion_atom_site_label_2
_geom_torsion_atom_site_label_3
_geom_torsion_atom_site_label_4
_geom_torsion
_geom_torsion_site_symmetry_1
_geom_torsion_site_symmetry_4
I4 Ag2 I1 Ag5 150.88(12) . 4_566
I7 Ag2 I1 Ag5 -80.41(12) 4_566 4_566
I8 Ag2 I1 Ag5 32.21(10) 4_566 4_566
Ag4 Ag2 I1 Ag5 -23.95(9) 4_566 4_566
I4 Ag2 I1 Ag1 91.49(12) . .
I7 Ag2 I1 Ag1 -139.80(13) 4_566 .
I8 Ag2 I1 Ag1 -27.18(10) 4_566 .
Ag4 Ag2 I1 Ag1 -83.34(10) 4_566 .
I2 Ag1 I1 Ag2 -96.20(13) . .
Ag5 Ag1 I1 Ag2 86.42(11) 4_566 .
I3 Ag1 I1 Ag2 132.84(12) . .
I8 Ag1 I1 Ag2 26.31(10) 4_566 .
I2 Ag1 I1 Ag5 177.38(16) . 4_566
I3 Ag1 I1 Ag5 46.42(10) . 4_566
I8 Ag1 I1 Ag5 -60.11(11) 4_566 4_566
Ag5 Ag1 I2 Ag3 44.0(11) 4_566 .
I3 Ag1 I2 Ag3 146.31(15) . .
I8 Ag1 I2 Ag3 -86.68(13) 4_566 .
I1 Ag1 I2 Ag3 27.76(12) . .
I4 Ag3 I2 Ag1 78.49(19) . .
I5 Ag3 I2 Ag1 -127.60(18) . .
I2 Ag1 I3 Ag5 -170.73(19) . 4_566
I8 Ag1 I3 Ag5 57.57(12) 4_566 4_566
I1 Ag1 I3 Ag5 -47.04(11) . 4_566
I5 Ag3 I4 Ag2 125.33(18) . .
I2 Ag3 I4 Ag2 -81.08(18) . .
I7 Ag2 I4 Ag3 -153.70(13) 4_566 .
I1 Ag2 I4 Ag3 -25.50(12) . .
I8 Ag2 I4 Ag3 90.48(12) 4_566 .
Ag4 Ag2 I4 Ag3 145.0(2) 4_566 .
I4 Ag3 I5 Ag4 69.5(2) . .
I2 Ag3 I5 Ag4 -84.63(18) . .
I6 Ag4 I5 Ag3 1.30(14) . .
I7 Ag4 I5 Ag3 -123.16(12) . .
I8 Ag4 I5 Ag3 124.38(11) . .
Ag2 Ag4 I5 Ag3 172.60(17) 4_565 .
I3 Ag5 I6 Ag4 -130.3(2) 4_565 .
Ag1 Ag5 I6 Ag4 -17.7(6) 4_565 .
I1 Ag5 I6 Ag4 88.08(15) 4_565 .
I5 Ag4 I6 Ag5 138.28(13) . .
I7 Ag4 I6 Ag5 -94.26(13) . .
I8 Ag4 I6 Ag5 23.60(14) . .
Ag2 Ag4 I6 Ag5 -36.39(13) 4_565 .
I5 Ag4 I7 Ag2 -140.04(12) . 4_565
I6 Ag4 I7 Ag2 100.90(12) . 4_565
I8 Ag4 I7 Ag2 -25.65(10) . 4_565
I5 Ag4 I8 Ag2 148.41(11) . 4_565
I6 Ag4 I8 Ag2 -98.48(13) . 4_565
I7 Ag4 I8 Ag2 25.24(10) . 4_565
I5 Ag4 I8 Ag1 -151.20(10) . 4_565
I6 Ag4 I8 Ag1 -38.09(15) . 4_565
I7 Ag4 I8 Ag1 85.63(11) . 4_565
Ag2 Ag4 I8 Ag1 60.39(10) 4_565 4_565
O6 Yb1 O1 S1 -123.9(15) . .
O3 Yb1 O1 S1 59.9(15) . .
O4 Yb1 O1 S1 139.4(12) . .
O7 Yb1 O1 S1 -13(2) . .
O5 Yb1 O1 S1 -41.8(14) . .
O2 Yb1 O1 S1 155.0(17) . .
O6 Yb1 O2 S2 -119.4(18) . .
O3 Yb1 O2 S2 65.2(18) . .
O4 Yb1 O2 S2 151.0(19) . .
O7 Yb1 O2 S2 147.1(12) . .
O5 Yb1 O2 S2 -43(2) . .
O1 Yb1 O2 S2 -18.9(16) . .
O6 Yb1 O3 S3 -82(10) . .
O4 Yb1 O3 S3 -91(3) . .
O7 Yb1 O3 S3 -166(3) . .
O5 Yb1 O3 S3 121(3) . .
O2 Yb1 O3 S3 -19(3) . .
O1 Yb1 O3 S3 51(3) . .
O6 Yb1 O4 S4 -31.4(15) . .
O3 Yb1 O4 S4 147.8(15) . .
O7 Yb1 O4 S4 -128.7(15) . .
O5 Yb1 O4 S4 -109.2(15) . .
O2 Yb1 O4 S4 53.5(14) . .
O1 Yb1 O4 S4 68.7(19) . .
O6 Yb1 O5 S5 -95.9(16) . .
O3 Yb1 O5 S5 82.1(16) . .
O4 Yb1 O5 S5 -17(2) . .
O7 Yb1 O5 S5 2.3(14) . .
O2 Yb1 O5 S5 -171.9(12) . .
O1 Yb1 O5 S5 164.1(17) . .
O3 Yb1 O6 S6 26(12) . .
O4 Yb1 O6 S6 35(3) . .
O7 Yb1 O6 S6 109(3) . .
O5 Yb1 O6 S6 -177(3) . .
O2 Yb1 O6 S6 -38(3) . .
O1 Yb1 O6 S6 -107(3) . .
O6 Yb1 O7 S7B -175.5(15) . .
O3 Yb1 O7 S7B -0.5(15) . .
O4 Yb1 O7 S7B -89.4(15) . .
O5 Yb1 O7 S7B 101.6(15) . .
O2 Yb1 O7 S7B -85.5(18) . .
O1 Yb1 O7 S7B 73.2(18) . .
O6 Yb1 O7 S7A -97(2) . .
O3 Yb1 O7 S7A 78(2) . .
O4 Yb1 O7 S7A -11(2) . .
O5 Yb1 O7 S7A -180(2) . .
O2 Yb1 O7 S7A -7(3) . .
O1 Yb1 O7 S7A 151.9(19) . .
Yb1 O1 S1 C2 113.2(16) . .
Yb1 O1 S1 C1 -146.4(15) . .
Yb1 O2 S2 C3 96(2) . .
Yb1 O2 S2 C4 -159.9(18) . .
Yb1 O3 S3 C5 162(3) . .
Yb1 O3 S3 C6 55(3) . .
Yb1 O4 S4 C8 146.6(15) . .
Yb1 O4 S4 C7 -108.6(18) . .
Yb1 O5 S5 C10 82.6(17) . .
Yb1 O5 S5 C9 -175.1(16) . .
Yb1 O6 S6 C11 110(3) . .
Yb1 O6 S6 C12 -148(3) . .
Yb1 O7 S7B S7A 127.3(17) . .
S7A O7 S7B C13 60.7(13) . .
Yb1 O7 S7B C13 -172.0(16) . .
S7A O7 S7B C14 -47.6(16) . .
Yb1 O7 S7B C14 80(2) . .
C13 S7B S7A O7 -115.1(15) . .
C14 S7B S7A O7 130.9(18) . .
O7 S7B S7A C14 -130.9(18) . .
C13 S7B S7A C14 114(2) . .
O7 S7B S7A C13 115.1(15) . .
C14 S7B S7A C13 -114(2) . .
Yb1 O7 S7A S7B -115.0(19) . .
S7B O7 S7A C14 51.6(17) . .
Yb1 O7 S7A C14 -63(3) . .
S7B O7 S7A C13 -57.8(12) . .
Yb1 O7 S7A C13 -172.9(15) . .
O7 S7B C13 S7A -56.8(12) . .
C14 S7B C13 S7A 58.3(12) . .
O7 S7A C13 S7B 56.0(12) . .
C14 S7A C13 S7B -62.2(15) . .
O7 S7A C14 S7B -48.4(15) . .
C13 S7A C14 S7B 59.5(14) . .
O7 S7B C14 S7A 47.0(15) . .
C13 S7B C14 S7A -61.4(13) . .
